data_7006230
loop_
_publ_author_name
'Nikiforov, Grigory B.'
'Roesky, Herbert W.'
'Jones, Peter G.'
'Oswald, Rainer B.'
'Noltemeyer, Mathias'

_publ_section_title
;
 A ligand influence on the stability of heterobimetallic complexes
 containing the Ti(&#x00B5;-O)Al skeleton. Transformation of
 heterometallic systems to the homometallic Ti(iv) and Al(iii)
 complexes
;
_journal_issue 37
_journal_name_full 'Dalton Transactions'
_journal_page_first 4149
_journal_paper_doi 10.1039/b710470g
_journal_year 2007
_chemical_formula_sum 'C66 H102 N4 O2 Ti2'
_chemical_formula_weight 1079.32
_chemical_name_systematic
;
?
;
_space_group_IT_number 2
_symmetry_cell_setting triclinic
_symmetry_space_group_name_Hall '-P 1'
_symmetry_space_group_name_H-M 'P -1'
_atom_sites_solution_hydrogens geom
_atom_sites_solution_primary direct
_atom_sites_solution_secondary difmap
_audit_creation_method SHELXL-97
_cell_angle_alpha 88.349(4)
_cell_angle_beta 79.207(4)
_cell_angle_gamma 80.387(4)
_cell_formula_units_Z 1
_cell_length_a 8.9759(11)
_cell_length_b 13.0850(16)
_cell_length_c 13.5178(16)
_cell_measurement_reflns_used 5405
_cell_measurement_temperature 193(2)
_cell_measurement_theta_max 30.44
_cell_measurement_theta_min 2.34
_cell_volume 1537.7(3)
_computing_cell_refinement 'Bruker SAINT'
_computing_data_collection 'Bruker SMART'
_computing_data_reduction 'Bruker SAINT'
_computing_molecular_graphics 'Siemens XP'
_computing_publication_material SHELXL-97
_computing_structure_refinement 'SHELXL-97 (Sheldrick, 1997)'
_computing_structure_solution 'SHELXS-97 (Sheldrick, 1990)'
_diffrn_ambient_temperature 193(2)
_diffrn_detector_area_resol_mean 8.192
_diffrn_measured_fraction_theta_full 0.992
_diffrn_measured_fraction_theta_max 0.992
_diffrn_measurement_device_type 'Bruker SMART 1000 CCD area detector'
_diffrn_measurement_method 'phi and omega scans'
_diffrn_radiation_monochromator graphite
_diffrn_radiation_source 'fine-focus sealed tube'
_diffrn_radiation_type MoK\a
_diffrn_radiation_wavelength 0.71073
_diffrn_reflns_av_R_equivalents 0.0317
_diffrn_reflns_av_sigmaI/netI 0.0380
_diffrn_reflns_limit_h_max 12
_diffrn_reflns_limit_h_min -12
_diffrn_reflns_limit_k_max 18
_diffrn_reflns_limit_k_min -18
_diffrn_reflns_limit_l_max 19
_diffrn_reflns_limit_l_min -19
_diffrn_reflns_number 32303
_diffrn_reflns_theta_full 30.00
_diffrn_reflns_theta_max 30.51
_diffrn_reflns_theta_min 1.53
_exptl_absorpt_coefficient_mu 0.305
_exptl_absorpt_correction_T_max 0.9141
_exptl_absorpt_correction_T_min 0.7794
_exptl_absorpt_correction_type multi-scan
_exptl_absorpt_process_details SADABS
_exptl_crystal_colour yellow
_exptl_crystal_density_diffrn 1.166
_exptl_crystal_density_meas ?
_exptl_crystal_density_method .
_exptl_crystal_description prism
_exptl_crystal_F_000 586
_exptl_crystal_size_max 0.5
_exptl_crystal_size_mid 0.3
_exptl_crystal_size_min 0.3
_refine_diff_density_max 1.151
_refine_diff_density_min -0.621
_refine_diff_density_rms 0.079
_refine_ls_extinction_method none
_refine_ls_goodness_of_fit_ref 1.043
_refine_ls_hydrogen_treatment 'rigid methyls, others riding'
_refine_ls_matrix_type full
_refine_ls_number_parameters 330
_refine_ls_number_reflns 9307
_refine_ls_number_restraints 1
_refine_ls_restrained_S_all 1.043
_refine_ls_R_factor_all 0.0755
_refine_ls_R_factor_gt 0.0543
_refine_ls_shift/su_max 0.008
_refine_ls_shift/su_mean 0.000
_refine_ls_structure_factor_coef Fsqd
_refine_ls_weighting_details 'calc w=1/[\s^2^(Fo^2^)+(0.0907P)^2^+1.0318P] where P=(Fo^2^+2Fc^2^)/3'
_refine_ls_weighting_scheme calc
_refine_ls_wR_factor_gt 0.1476
_refine_ls_wR_factor_ref 0.1659
_reflns_number_gt 7219
_reflns_number_total 9307
_reflns_threshold_expression >2sigma(I)
_cod_data_source_file b710470g.txt
_cod_data_source_block niki
_cod_depositor_comments
;
The following automatic conversions were performed:
'_symmetry_cell_setting' value 'Triclinic' changed to 'triclinic'
according to '/home/saulius/struct/CIF-dictionaries/cif_core.dic'
dictionary named 'cif_core.dic' version 2.4.1 from 2010-06-29.

Automatic conversion script
Id: cif_fix_enum 1527 2010-12-29 10:47:43Z saulius 
;
_cod_database_code 7006230

loop_
_symmetry_equiv_pos_as_xyz
'x, y, z'
'-x, -y, -z'

loop_
_atom_site_label
_atom_site_type_symbol
_atom_site_fract_x
_atom_site_fract_y
_atom_site_fract_z
_atom_site_U_iso_or_equiv
_atom_site_adp_type
_atom_site_occupancy
_atom_site_symmetry_multiplicity
_atom_site_calc_flag
_atom_site_refinement_flags
_atom_site_disorder_assembly
_atom_site_disorder_group
Ti Ti 0.55572(3) 0.09029(2) 0.51297(2) 0.01652(9) Uani 1 1 d . . .
O O 0.47625(15) -0.01251(10) 0.59108(9) 0.0217(3) Uani 1 1 d . . .
N1 N 0.54485(16) 0.22791(11) 0.42113(11) 0.0175(3) Uani 1 1 d . . .
N2 N 0.49636(16) 0.19764(11) 0.63797(11) 0.0183(3) Uani 1 1 d . . .
C1 C 0.7919(2) 0.05571(17) 0.50765(16) 0.0286(4) Uani 1 1 d . . .
H1A H 0.8138 0.0022 0.5576 0.034 Uiso 1 1 calc R . .
H1B H 0.8303 0.1183 0.5226 0.034 Uiso 1 1 calc R . .
H1C H 0.8430 0.0303 0.4403 0.034 Uiso 1 1 calc R . .
C2 C 0.6395(2) 0.39375(15) 0.37053(15) 0.0280(4) Uani 1 1 d . . .
H2A H 0.7322 0.3664 0.3220 0.034 Uiso 1 1 calc R . .
H2B H 0.6580 0.4537 0.4055 0.034 Uiso 1 1 calc R . .
H2C H 0.5537 0.4150 0.3350 0.034 Uiso 1 1 calc R . .
C3 C 0.6002(2) 0.31040(13) 0.44655(13) 0.0192(3) Uani 1 1 d . . .
C4 C 0.6217(2) 0.32892(14) 0.54387(14) 0.0221(3) Uani 1 1 d . . .
H4 H 0.6868 0.3779 0.5495 0.026 Uiso 1 1 calc R . .
C5 C 0.5589(2) 0.28414(14) 0.63380(13) 0.0206(3) Uani 1 1 d . . .
C6 C 0.5594(3) 0.34300(16) 0.72887(15) 0.0307(4) Uani 1 1 d . . .
H6A H 0.4532 0.3662 0.7632 0.037 Uiso 1 1 calc R . .
H6B H 0.6105 0.4033 0.7112 0.037 Uiso 1 1 calc R . .
H6C H 0.6146 0.2975 0.7737 0.037 Uiso 1 1 calc R . .
C11 C 0.4116(2) 0.17540(14) 0.73675(13) 0.0205(3) Uani 1 1 d . . .
C12 C 0.4895(2) 0.12481(14) 0.80987(13) 0.0218(3) Uani 1 1 d . . .
C13 C 0.4040(2) 0.11054(17) 0.90533(14) 0.0282(4) Uani 1 1 d . . .
H13 H 0.4548 0.0753 0.9552 0.034 Uiso 1 1 calc R . .
C14 C 0.2477(2) 0.14627(18) 0.92929(15) 0.0309(4) Uani 1 1 d . . .
H14 H 0.1922 0.1363 0.9950 0.037 Uiso 1 1 calc R . .
C15 C 0.1731(2) 0.19658(17) 0.85671(15) 0.0302(4) Uani 1 1 d . . .
H15 H 0.0657 0.2211 0.8730 0.036 Uiso 1 1 calc R . .
C16 C 0.2526(2) 0.21218(16) 0.75984(14) 0.0269(4) Uani 1 1 d . . .
C17 C 0.6622(2) 0.08730(15) 0.78970(14) 0.0234(4) Uani 1 1 d . . .
H17 H 0.7081 0.1202 0.7261 0.028 Uiso 1 1 calc R . .
C18 C 0.7387(3) 0.11704(18) 0.87495(16) 0.0311(4) Uani 1 1 d . . .
H18A H 0.7120 0.1920 0.8868 0.037 Uiso 1 1 calc R . .
H18B H 0.8506 0.0979 0.8558 0.037 Uiso 1 1 calc R . .
H18C H 0.7023 0.0802 0.9366 0.037 Uiso 1 1 calc R . .
C19 C 0.6962(3) -0.02989(16) 0.77523(17) 0.0317(4) Uani 1 1 d . . .
H19A H 0.6586 -0.0637 0.8385 0.038 Uiso 1 1 calc R . .
H19B H 0.8074 -0.0523 0.7555 0.038 Uiso 1 1 calc R . .
H19C H 0.6445 -0.0491 0.7224 0.038 Uiso 1 1 calc R . .
C20 C 0.1664(3) 0.2719(2) 0.68403(18) 0.0425(6) Uani 1 1 d . . .
H20 H 0.2391 0.2729 0.6183 0.051 Uiso 1 1 calc R . .
C21 C 0.0327(4) 0.2242(3) 0.6675(3) 0.0770(12) Uani 1 1 d . . .
H21A H 0.0695 0.1534 0.6418 0.092 Uiso 1 1 calc R . .
H21B H -0.0194 0.2655 0.6186 0.092 Uiso 1 1 calc R . .
H21C H -0.0393 0.2223 0.7315 0.092 Uiso 1 1 calc R . .
C22 C 0.1077(6) 0.3855(3) 0.7207(4) 0.1003(16) Uani 1 1 d . . .
H22A H 0.0823 0.4290 0.6639 0.120 Uiso 1 1 calc R . .
H22B H 0.1880 0.4115 0.7480 0.120 Uiso 1 1 calc R . .
H22C H 0.0157 0.3878 0.7732 0.120 Uiso 1 1 calc R . .
C31 C 0.5067(2) 0.23295(13) 0.32132(13) 0.0198(3) Uani 1 1 d . . .
C32 C 0.6223(2) 0.20690(15) 0.23601(14) 0.0239(4) Uani 1 1 d . . .
C33 C 0.5821(3) 0.22018(18) 0.14108(15) 0.0322(4) Uani 1 1 d . . .
H33 H 0.6586 0.2014 0.0829 0.039 Uiso 1 1 calc R . .
C34 C 0.4337(3) 0.26004(18) 0.12956(15) 0.0337(5) Uani 1 1 d . . .
H34 H 0.4093 0.2701 0.0642 0.040 Uiso 1 1 calc R . .
C35 C 0.3206(2) 0.28520(16) 0.21415(16) 0.0291(4) Uani 1 1 d . . .
H35 H 0.2188 0.3128 0.2061 0.035 Uiso 1 1 calc R . .
C36 C 0.3538(2) 0.27070(14) 0.31077(14) 0.0220(3) Uani 1 1 d . . .
C37 C 0.7886(2) 0.16578(16) 0.24254(15) 0.0266(4) Uani 1 1 d . . .
H37 H 0.8028 0.1783 0.3125 0.032 Uiso 1 1 calc R . .
C38 C 0.9025(3) 0.2204(2) 0.16920(18) 0.0387(5) Uani 1 1 d . . .
H38A H 0.8969 0.2043 0.0998 0.046 Uiso 1 1 calc R . .
H38B H 1.0071 0.1963 0.1810 0.046 Uiso 1 1 calc R . .
H38C H 0.8762 0.2955 0.1800 0.046 Uiso 1 1 calc R . .
C39 C 0.8245(3) 0.04927(19) 0.2233(2) 0.0397(5) Uani 1 1 d . . .
H39A H 0.7510 0.0149 0.2698 0.048 Uiso 1 1 calc R . .
H39B H 0.9290 0.0227 0.2338 0.048 Uiso 1 1 calc R . .
H39C H 0.8165 0.0353 0.1538 0.048 Uiso 1 1 calc R . .
C40 C 0.2274(2) 0.30004(17) 0.40166(16) 0.0284(4) Uani 1 1 d . . .
H40 H 0.2583 0.2573 0.4593 0.034 Uiso 1 1 calc R . .
C41 C 0.2129(4) 0.4125(2) 0.4312(3) 0.0641(9) Uani 1 1 d . . .
H41A H 0.3096 0.4246 0.4488 0.077 Uiso 1 1 calc R . .
H41B H 0.1294 0.4287 0.4894 0.077 Uiso 1 1 calc R . .
H41C H 0.1902 0.4571 0.3746 0.077 Uiso 1 1 calc R . .
C42 C 0.0717(3) 0.2757(3) 0.3893(2) 0.0574(8) Uani 1 1 d . . .
H42A H -0.0011 0.2885 0.4531 0.069 Uiso 1 1 calc R . .
H42B H 0.0828 0.2028 0.3699 0.069 Uiso 1 1 calc R . .
H42C H 0.0333 0.3202 0.3368 0.069 Uiso 1 1 calc R . .
C97 C 0.3728(15) 0.5254(12) 0.0180(12) 0.315(8) Uiso 1 1 d D . .
H97A H 0.4575 0.5231 -0.0399 0.378 Uiso 1 1 calc R . .
H97B H 0.3993 0.4705 0.0655 0.378 Uiso 1 1 calc R . .
H97C H 0.3552 0.5930 0.0514 0.378 Uiso 1 1 calc R . .
C98 C 0.2354(15) 0.5103(11) -0.0161(9) 0.243(5) Uiso 1 1 d D . .
H98A H 0.2768 0.4457 -0.0552 0.291 Uiso 1 1 calc R . .
H98B H 0.2333 0.5651 -0.0681 0.291 Uiso 1 1 calc R . .
C99 C 0.0715(18) 0.5008(16) 0.0036(14) 0.319(9) Uiso 1 1 d D . .
H99A H 0.0878 0.4306 0.0331 0.382 Uiso 1 1 calc R . .
H99B H 0.0448 0.5467 0.0635 0.382 Uiso 1 1 calc R . .

loop_
_atom_site_aniso_label
_atom_site_aniso_U_11
_atom_site_aniso_U_22
_atom_site_aniso_U_33
_atom_site_aniso_U_23
_atom_site_aniso_U_13
_atom_site_aniso_U_12
Ti 0.01744(15) 0.01604(15) 0.01646(15) -0.00019(11) -0.00311(10) -0.00383(10)
O 0.0311(7) 0.0206(6) 0.0147(5) 0.0004(5) -0.0037(5) -0.0087(5)
N1 0.0200(7) 0.0173(6) 0.0160(6) -0.0001(5) -0.0038(5) -0.0045(5)
N2 0.0206(7) 0.0186(7) 0.0152(6) 0.0007(5) -0.0023(5) -0.0036(5)
C1 0.0222(8) 0.0329(10) 0.0307(10) -0.0019(8) -0.0057(7) -0.0030(7)
C2 0.0393(11) 0.0219(9) 0.0245(9) 0.0031(7) -0.0041(8) -0.0127(8)
C3 0.0207(8) 0.0179(7) 0.0186(7) 0.0006(6) -0.0019(6) -0.0046(6)
C4 0.0253(8) 0.0205(8) 0.0225(8) -0.0014(7) -0.0052(7) -0.0086(6)
C5 0.0235(8) 0.0190(8) 0.0196(8) -0.0013(6) -0.0056(6) -0.0023(6)
C6 0.0478(12) 0.0243(9) 0.0222(9) -0.0037(8) -0.0078(8) -0.0105(8)
C11 0.0240(8) 0.0206(8) 0.0161(7) -0.0014(6) -0.0013(6) -0.0037(6)
C12 0.0258(8) 0.0209(8) 0.0185(8) -0.0011(7) -0.0029(6) -0.0047(6)
C13 0.0322(10) 0.0333(10) 0.0185(8) 0.0043(8) -0.0040(7) -0.0053(8)
C14 0.0329(10) 0.0388(11) 0.0178(8) 0.0009(8) 0.0037(7) -0.0067(8)
C15 0.0259(9) 0.0368(11) 0.0238(9) -0.0008(8) 0.0021(7) -0.0007(8)
C16 0.0242(9) 0.0320(10) 0.0222(8) 0.0019(8) -0.0019(7) -0.0015(7)
C17 0.0248(8) 0.0257(9) 0.0203(8) 0.0006(7) -0.0059(7) -0.0039(7)
C18 0.0331(10) 0.0368(11) 0.0261(9) -0.0027(8) -0.0104(8) -0.0079(8)
C19 0.0338(10) 0.0265(10) 0.0362(11) -0.0024(8) -0.0131(8) -0.0008(8)
C20 0.0247(10) 0.0648(16) 0.0307(11) 0.0158(11) -0.0001(8) 0.0051(10)
C21 0.077(2) 0.093(3) 0.080(2) 0.030(2) -0.056(2) -0.027(2)
C22 0.118(4) 0.058(2) 0.128(4) 0.035(3) -0.057(3) 0.008(2)
C31 0.0255(8) 0.0177(7) 0.0179(7) 0.0010(6) -0.0061(6) -0.0058(6)
C32 0.0273(9) 0.0271(9) 0.0186(8) -0.0011(7) -0.0032(7) -0.0092(7)
C33 0.0379(11) 0.0424(12) 0.0181(8) 0.0002(8) -0.0030(7) -0.0138(9)
C34 0.0443(12) 0.0406(12) 0.0215(9) 0.0059(9) -0.0132(8) -0.0150(10)
C35 0.0344(10) 0.0286(10) 0.0283(9) 0.0053(8) -0.0151(8) -0.0071(8)
C36 0.0262(8) 0.0191(8) 0.0219(8) 0.0012(7) -0.0073(7) -0.0038(6)
C37 0.0240(9) 0.0338(10) 0.0214(8) -0.0024(8) 0.0001(7) -0.0069(7)
C38 0.0324(11) 0.0513(14) 0.0321(11) 0.0014(10) 0.0033(8) -0.0168(10)
C39 0.0319(11) 0.0370(12) 0.0459(13) -0.0076(10) 0.0030(9) -0.0031(9)
C40 0.0230(9) 0.0329(10) 0.0285(9) -0.0032(8) -0.0088(7) 0.0028(7)
C41 0.0502(16) 0.0440(16) 0.089(3) -0.0266(16) 0.0050(16) 0.0014(13)
C42 0.0362(13) 0.088(2) 0.0494(16) -0.0191(16) 0.0027(11) -0.0225(14)

loop_
_atom_type_symbol
_atom_type_description
_atom_type_scat_dispersion_real
_atom_type_scat_dispersion_imag
_atom_type_scat_source
C C 0.0033 0.0016 'International Tables Vol C Tables 4.2.6.8 and 6.1.1.4'
H H 0.0000 0.0000 'International Tables Vol C Tables 4.2.6.8 and 6.1.1.4'
N N 0.0061 0.0033 'International Tables Vol C Tables 4.2.6.8 and 6.1.1.4'
O O 0.0106 0.0060 'International Tables Vol C Tables 4.2.6.8 and 6.1.1.4'
Ti Ti 0.2776 0.4457 'International Tables Vol C Tables 4.2.6.8 and 6.1.1.4'

loop_
_geom_angle_atom_site_label_1
_geom_angle_atom_site_label_2
_geom_angle_atom_site_label_3
_geom_angle
_geom_angle_site_symmetry_1
_geom_angle_site_symmetry_3
_geom_angle_publ_flag
O Ti O 82.77(6) . 2_656 ?
O Ti C1 104.89(7) . . ?
O Ti C1 103.81(7) 2_656 . ?
O Ti N1 155.27(6) . . ?
O Ti N1 91.04(6) 2_656 . ?
C1 Ti N1 99.83(7) . . ?
O Ti N2 91.83(6) . . ?
O Ti N2 157.27(6) 2_656 . ?
C1 Ti N2 98.91(7) . . ?
N1 Ti N2 84.69(6) . . ?
O Ti Ti 41.53(4) . 2_656 ?
O Ti Ti 41.25(4) 2_656 2_656 ?
C1 Ti Ti 109.29(6) . 2_656 ?
N1 Ti Ti 128.01(4) . 2_656 ?
N2 Ti Ti 129.61(4) . 2_656 ?
Ti O Ti 97.23(6) . 2_656 ?
C3 N1 C31 114.58(14) . . ?
C3 N1 Ti 120.31(11) . . ?
C31 N1 Ti 124.14(11) . . ?
C5 N2 C11 114.55(15) . . ?
C5 N2 Ti 120.36(12) . . ?
C11 N2 Ti 124.20(11) . . ?
N1 C3 C4 123.81(15) . . ?
N1 C3 C2 121.45(16) . . ?
C4 C3 C2 114.71(16) . . ?
C5 C4 C3 127.85(16) . . ?
N2 C5 C4 123.56(16) . . ?
N2 C5 C6 121.07(16) . . ?
C4 C5 C6 115.31(16) . . ?
C12 C11 C16 120.74(16) . . ?
C12 C11 N2 120.33(16) . . ?
C16 C11 N2 118.76(16) . . ?
C13 C12 C11 118.09(17) . . ?
C13 C12 C17 119.22(16) . . ?
C11 C12 C17 122.67(16) . . ?
C14 C13 C12 121.89(18) . . ?
C15 C14 C13 119.25(17) . . ?
C14 C15 C16 121.28(19) . . ?
C15 C16 C11 118.73(18) . . ?
C15 C16 C20 119.18(18) . . ?
C11 C16 C20 122.04(17) . . ?
C12 C17 C19 110.17(16) . . ?
C12 C17 C18 112.22(16) . . ?
C19 C17 C18 109.48(16) . . ?
C21 C20 C16 112.4(2) . . ?
C21 C20 C22 109.0(3) . . ?
C16 C20 C22 109.8(3) . . ?
C32 C31 C36 120.62(16) . . ?
C32 C31 N1 120.37(16) . . ?
C36 C31 N1 118.89(16) . . ?
C33 C32 C31 118.35(18) . . ?
C33 C32 C37 118.60(17) . . ?
C31 C32 C37 123.04(16) . . ?
C34 C33 C32 121.62(19) . . ?
C33 C34 C35 119.49(18) . . ?
C34 C35 C36 121.16(19) . . ?
C35 C36 C31 118.70(18) . . ?
C35 C36 C40 119.71(17) . . ?
C31 C36 C40 121.54(16) . . ?
C32 C37 C39 110.29(17) . . ?
C32 C37 C38 112.62(18) . . ?
C39 C37 C38 109.83(18) . . ?
C41 C40 C36 111.9(2) . . ?
C41 C40 C42 110.3(2) . . ?
C36 C40 C42 113.68(19) . . ?
C97 C98 C99 151.3(15) . . ?
C99 C99 C98 165(3) 2_565 . ?

loop_
_geom_bond_atom_site_label_1
_geom_bond_atom_site_label_2
_geom_bond_distance
_geom_bond_site_symmetry_2
_geom_bond_publ_flag
Ti O 1.8410(13) . ?
Ti O 1.8514(13) 2_656 ?
Ti C1 2.0808(19) . ?
Ti N1 2.1568(14) . ?
Ti N2 2.1591(15) . ?
Ti Ti 2.7703(7) 2_656 ?
O Ti 1.8514(13) 2_656 ?
N1 C3 1.339(2) . ?
N1 C31 1.450(2) . ?
N2 C5 1.340(2) . ?
N2 C11 1.455(2) . ?
C2 C3 1.516(2) . ?
C3 C4 1.398(2) . ?
C4 C5 1.397(2) . ?
C5 C6 1.518(3) . ?
C11 C12 1.403(2) . ?
C11 C16 1.407(3) . ?
C12 C13 1.397(3) . ?
C12 C17 1.522(3) . ?
C13 C14 1.383(3) . ?
C14 C15 1.380(3) . ?
C15 C16 1.396(3) . ?
C16 C20 1.519(3) . ?
C17 C19 1.524(3) . ?
C17 C18 1.537(3) . ?
C20 C21 1.496(4) . ?
C20 C22 1.554(5) . ?
C31 C32 1.407(3) . ?
C31 C36 1.411(3) . ?
C32 C33 1.395(3) . ?
C32 C37 1.518(3) . ?
C33 C34 1.383(3) . ?
C34 C35 1.386(3) . ?
C35 C36 1.394(3) . ?
C36 C40 1.518(3) . ?
C37 C39 1.524(3) . ?
C37 C38 1.537(3) . ?
C40 C41 1.514(4) . ?
C40 C42 1.524(3) . ?
C97 C98 1.439(12) . ?
C98 C99 1.471(12) . ?
C99 C99 1.31(3) 2_565 ?
